data_2016439
loop_
_publ_author_name
'Quiroga, Jairo'
'Portilla, Jaime'
'Low, John N.'
'Cobo, Justo'
'Glidewell, Christopher'

_publ_section_title
;
 A hydrogen-bonded chain of rings in
 5-amino-1-(4-methoxybenzoyl)-3-methylpyrazole and a three-dimensional
 hydrogen-bonded framework in
 5-amino-3-methyl-1-(2-nitrobenzoyl)pyrazole
;
_journal_coeditor_code HJ3064
_journal_issue 2
_journal_name_full 'Acta Crystallographica Section C'
_journal_page_first o76
_journal_page_last o79
_journal_paper_doi 10.1107/S0108270107067522
_journal_volume 64
_journal_year 2008
_chemical_formula_iupac 'C12 H13 N3 O2'
_chemical_formula_moiety 'C12 H13 N3 O2'
_chemical_formula_sum 'C12 H13 N3 O2'
_chemical_formula_weight 231.25
_chemical_name_systematic
;
5-Amino-1-(4-methoxybenzoyl)-3-methylpyrazole
;
_space_group_IT_number 2
_symmetry_cell_setting triclinic
_symmetry_space_group_name_Hall '-P 1'
_symmetry_space_group_name_H-M 'P -1'
_atom_sites_solution_hydrogens geom
_atom_sites_solution_primary direct
_atom_sites_solution_secondary difmap
_cell_angle_alpha 73.69(2)
_cell_angle_beta 85.634(17)
_cell_angle_gamma 82.83(3)
_cell_formula_units_Z 2
_cell_length_a 6.1920(15)
_cell_length_b 9.192(2)
_cell_length_c 10.546(2)
_cell_measurement_reflns_used 2614
_cell_measurement_temperature 120(2)
_cell_measurement_theta_max 27.52
_cell_measurement_theta_min 3.32
_cell_volume 571.1(2)
_computing_cell_refinement 'DIRAX/LSQ (Duisenberg <i>et al.</i>,  2000)'
_computing_data_collection 'COLLECT (Hooft, 1999)'
_computing_data_reduction 'EVALCCD (Duisenberg <i>et al.</i>,  2003)'
_computing_molecular_graphics 'PLATON (Spek, 2003)'
_computing_publication_material 'SHELXL97 (Sheldrick, 1997) and PRPKAPPA (Ferguson, 1999)'
_computing_structure_refinement 'OSCAIL (McArdle, 2003) and SHELXL97 (Sheldrick, 1997)'
_computing_structure_solution 'Sir2004 (Burla <i>et al.</i>,  2005)'
_diffrn_ambient_temperature 120(2)
_diffrn_detector_area_resol_mean 9.091
_diffrn_measured_fraction_theta_full 0.997
_diffrn_measured_fraction_theta_max 0.997
_diffrn_measurement_device_type 'Bruker--Nonius KappaCCD'
_diffrn_measurement_method '\f & \w scans'
_diffrn_radiation_monochromator graphite
_diffrn_radiation_source 'Bruker-Nonius FR591 rotating anode'
_diffrn_radiation_type 'Mo K\a'
_diffrn_radiation_wavelength 0.71073
_diffrn_reflns_av_R_equivalents 0.0311
_diffrn_reflns_av_sigmaI/netI 0.0270
_diffrn_reflns_limit_h_max 8
_diffrn_reflns_limit_h_min -8
_diffrn_reflns_limit_k_max 11
_diffrn_reflns_limit_k_min -11
_diffrn_reflns_limit_l_max 13
_diffrn_reflns_limit_l_min -13
_diffrn_reflns_number 13948
_diffrn_reflns_theta_full 27.52
_diffrn_reflns_theta_max 27.52
_diffrn_reflns_theta_min 3.32
_diffrn_standards_decay_% 0
_diffrn_standards_number 0
_exptl_absorpt_coefficient_mu 0.095
_exptl_absorpt_correction_T_max 0.975
_exptl_absorpt_correction_T_min 0.958
_exptl_absorpt_correction_type multi-scan
_exptl_absorpt_process_details '(SADABS; Sheldrick, 2003)'
_exptl_crystal_colour colourless
_exptl_crystal_density_diffrn 1.345
_exptl_crystal_density_method 'not measured'
_exptl_crystal_description block
_exptl_crystal_F_000 244
_exptl_crystal_size_max 0.50
_exptl_crystal_size_mid 0.35
_exptl_crystal_size_min 0.27
_refine_diff_density_max 0.255
_refine_diff_density_min -0.325
_refine_ls_extinction_method none
_refine_ls_goodness_of_fit_ref 1.081
_refine_ls_hydrogen_treatment constr
_refine_ls_matrix_type full
_refine_ls_number_parameters 156
_refine_ls_number_reflns 2614
_refine_ls_number_restraints 0
_refine_ls_restrained_S_all 1.081
_refine_ls_R_factor_all 0.0757
_refine_ls_R_factor_gt 0.0496
_refine_ls_shift/su_max 0.000
_refine_ls_shift/su_mean 0.000
_refine_ls_structure_factor_coef Fsqd
_refine_ls_weighting_details 'w=1/[\s^2^(Fo^2^)+(0.0703P)^2^+0.2759P] where P=(Fo^2^+2Fc^2^)/3'
_refine_ls_weighting_scheme calc
_refine_ls_wR_factor_gt 0.1189
_refine_ls_wR_factor_ref 0.1423
_reflns_number_gt 1936
_reflns_number_total 2614
_reflns_threshold_expression I>2\s(I)
_cod_data_source_file hj3064.cif
_cod_data_source_block I
_cod_database_code 2016439
_cod_database_fobs_code 2016439

loop_
_symmetry_equiv_pos_as_xyz
'x, y, z'
'-x, -y, -z'

loop_
_atom_site_type_symbol
_atom_site_label
_atom_site_fract_x
_atom_site_fract_y
_atom_site_fract_z
_atom_site_U_iso_or_equiv
_atom_site_adp_type
_atom_site_calc_flag
_atom_site_refinement_flags
_atom_site_occupancy
O O1 0.67655(19) 0.41134(14) 0.18740(12) 0.0279(3) Uani d . 1
O O14 -0.1286(2) 0.08983(14) 0.10792(13) 0.0313(3) Uani d . 1
N N1 0.5772(2) 0.32071(16) 0.40425(13) 0.0216(3) Uani d . 1
N N2 0.4089(2) 0.27730(16) 0.49827(13) 0.0230(3) Uani d . 1
N N5 0.9386(2) 0.39991(17) 0.39145(15) 0.0266(3) Uani d . 1
C C1 0.5515(3) 0.33904(18) 0.26987(16) 0.0222(4) Uani d . 1
C C3 0.4870(3) 0.27986(18) 0.61073(16) 0.0229(4) Uani d . 1
C C4 0.6997(3) 0.32419(19) 0.59450(17) 0.0238(4) Uani d . 1
C C5 0.7549(3) 0.35168(19) 0.46240(17) 0.0224(4) Uani d . 1
C C11 0.3717(3) 0.26982(19) 0.23174(16) 0.0227(4) Uani d . 1
C C12 0.2977(3) 0.13189(19) 0.30579(17) 0.0252(4) Uani d . 1
C C13 0.1331(3) 0.07495(19) 0.26012(18) 0.0279(4) Uani d . 1
C C14 0.0375(3) 0.15420(19) 0.14054(17) 0.0238(4) Uani d . 1
C C15 0.1137(3) 0.28931(19) 0.06448(16) 0.0241(4) Uani d . 1
C C16 0.2804(3) 0.34537(19) 0.11027(16) 0.0228(4) Uani d . 1
C C31 0.3521(3) 0.2367(2) 0.73602(17) 0.0292(4) Uani d . 1
C C141 -0.2301(3) 0.1654(2) -0.01429(18) 0.0326(4) Uani d . 1
H H4 0.7869 0.3331 0.6617 0.029 Uiso calc R 1
H H5A 0.9434 0.4026 0.2992 0.032 Uiso d R 1
H H5B 1.0720 0.3622 0.4381 0.032 Uiso d R 1
H H12 0.3609 0.0778 0.3873 0.030 Uiso calc R 1
H H13 0.0839 -0.0190 0.3102 0.033 Uiso calc R 1
H H15 0.0520 0.3423 -0.0178 0.029 Uiso calc R 1
H H16 0.3339 0.4370 0.0582 0.027 Uiso calc R 1
H H14A -0.2912 0.2686 -0.0130 0.049 Uiso calc R 1
H H14B -0.3470 0.1081 -0.0258 0.049 Uiso calc R 1
H H14C -0.1216 0.1712 -0.0877 0.049 Uiso calc R 1
H H31A 0.2009 0.2350 0.7154 0.044 Uiso calc R 1
H H31B 0.3577 0.3114 0.7859 0.044 Uiso calc R 1
H H31C 0.4090 0.1354 0.7891 0.044 Uiso calc R 1

loop_
_atom_site_aniso_label
_atom_site_aniso_U_11
_atom_site_aniso_U_22
_atom_site_aniso_U_33
_atom_site_aniso_U_12
_atom_site_aniso_U_13
_atom_site_aniso_U_23
O1 0.0253(6) 0.0350(7) 0.0229(6) -0.0061(5) 0.0021(5) -0.0067(5)
O14 0.0336(7) 0.0306(7) 0.0318(7) -0.0089(5) -0.0097(5) -0.0072(5)
N1 0.0180(7) 0.0260(7) 0.0206(7) -0.0030(5) -0.0005(5) -0.0058(5)
N2 0.0204(7) 0.0268(7) 0.0207(7) -0.0035(6) 0.0011(5) -0.0048(6)
N5 0.0187(7) 0.0333(8) 0.0275(8) -0.0040(6) -0.0007(6) -0.0075(6)
C1 0.0210(8) 0.0222(8) 0.0224(8) 0.0004(6) -0.0009(6) -0.0059(6)
C3 0.0233(8) 0.0214(8) 0.0234(8) -0.0018(6) -0.0024(7) -0.0051(6)
C4 0.0237(8) 0.0238(8) 0.0243(8) -0.0024(7) -0.0037(7) -0.0066(7)
C5 0.0192(8) 0.0220(8) 0.0262(8) -0.0016(6) -0.0026(6) -0.0069(6)
C11 0.0211(8) 0.0265(8) 0.0215(8) -0.0012(6) 0.0003(6) -0.0090(7)
C12 0.0302(9) 0.0222(8) 0.0231(8) 0.0000(7) -0.0067(7) -0.0058(7)
C13 0.0360(10) 0.0206(8) 0.0275(9) -0.0045(7) -0.0060(7) -0.0054(7)
C14 0.0230(8) 0.0241(8) 0.0270(9) -0.0016(7) -0.0024(7) -0.0116(7)
C15 0.0225(8) 0.0283(9) 0.0207(8) 0.0011(7) -0.0009(6) -0.0071(7)
C16 0.0211(8) 0.0252(8) 0.0210(8) -0.0016(6) 0.0016(6) -0.0057(6)
C31 0.0288(9) 0.0360(10) 0.0222(9) -0.0059(7) -0.0009(7) -0.0058(7)
C141 0.0324(10) 0.0360(10) 0.0319(10) -0.0024(8) -0.0124(8) -0.0111(8)

loop_
_atom_type_symbol
_atom_type_description
_atom_type_scat_dispersion_real
_atom_type_scat_dispersion_imag
_atom_type_scat_source
C C 0.0033 0.0016 'International Tables Vol C Tables 4.2.6.8 and 6.1.1.4'
H H 0.0000 0.0000 'International Tables Vol C Tables 4.2.6.8 and 6.1.1.4'
O O 0.0106 0.0060 'International Tables Vol C Tables 4.2.6.8 and 6.1.1.4'
N N 0.0061 0.0033 'International Tables Vol C Tables 4.2.6.8 and 6.1.1.4'

loop_
_geom_angle_atom_site_label_1
_geom_angle_atom_site_label_2
_geom_angle_atom_site_label_3
_geom_angle
_geom_angle_publ_flag
C3 N2 N1 104.15(13) no
C5 C4 C3 106.09(15) no
C5 C4 H4 127.0 no
C3 C4 H4 127.0 no
C13 C12 C11 119.83(16) no
C13 C12 H12 120.1 no
C11 C12 H12 120.1 no
C5 N1 N2 111.02(13) no
C5 N1 C1 127.54(14) no
N2 N1 C1 121.28(13) no
O1 C1 N1 119.61(15) no
O1 C1 C11 121.90(15) no
N1 C1 C11 118.48(14) no
C14 O14 C141 117.57(14) no
C5 N5 H5A 115.5 no
C5 N5 H5B 114.3 no
H5A N5 H5B 117.0 no
C16 C15 C14 119.11(15) no
C16 C15 H15 120.4 no
C14 C15 H15 120.4 no
N5 C5 C4 131.29(16) no
N5 C5 N1 122.67(15) no
C4 C5 N1 106.04(14) no
O14 C14 C15 124.61(15) no
O14 C14 C13 115.37(15) no
C15 C14 C13 120.01(15) no
C3 C31 H31A 109.5 no
C3 C31 H31B 109.5 no
H31A C31 H31B 109.5 no
C3 C31 H31C 109.5 no
H31A C31 H31C 109.5 no
H31B C31 H31C 109.5 no
N2 C3 C4 112.68(15) no
N2 C3 C31 119.75(15) no
C4 C3 C31 127.56(15) no
C16 C11 C12 119.09(15) no
C16 C11 C1 116.60(15) no
C12 C11 C1 124.22(15) no
C15 C16 C11 121.27(16) no
C15 C16 H16 119.4 no
C11 C16 H16 119.4 no
C12 C13 C14 120.62(16) no
C12 C13 H13 119.7 no
C14 C13 H13 119.7 no
O14 C141 H14A 109.5 no
O14 C141 H14B 109.5 no
H14A C141 H14B 109.5 no
O14 C141 H14C 109.5 no
H14A C141 H14C 109.5 no
H14B C141 H14C 109.5 no

loop_
_geom_bond_atom_site_label_1
_geom_bond_atom_site_label_2
_geom_bond_distance
_geom_bond_publ_flag
O1 C1 1.224(2) no
N2 C3 1.322(2) no
N2 N1 1.3973(19) no
C4 C5 1.368(2) no
C4 C3 1.411(2) no
C4 H4 0.95 no
C12 C13 1.376(2) no
C12 C11 1.401(2) no
C12 H12 0.95 no
N1 C5 1.395(2) no
N1 C1 1.398(2) no
C1 C11 1.481(2) no
O14 C14 1.359(2) no
O14 C141 1.432(2) no
N5 C5 1.364(2) no
N5 H5A 0.9639 no
N5 H5B 0.9693 no
C15 C16 1.383(2) no
C15 C14 1.392(2) no
C15 H15 0.95 no
C14 C13 1.401(2) no
C31 C3 1.490(2) no
C31 H31A 0.98 no
C31 H31B 0.98 no
C31 H31C 0.98 no
C11 C16 1.398(2) no
C16 H16 0.95 no
C13 H13 0.95 no
C141 H14A 0.98 no
C141 H14B 0.98 no
C141 H14C 0.98 no

loop_
_geom_hbond_atom_site_label_D
_geom_hbond_atom_site_label_H
_geom_hbond_atom_site_label_A
_geom_hbond_site_symmetry_A
_geom_hbond_distance_DH
_geom_hbond_distance_HA
_geom_hbond_distance_DA
_geom_hbond_angle_DHA
_geom_hbond_publ_flag
N5 H5A O1 . 0.96 2.08 2.763(2) 126 y
N5 H5A Cg 1_655 0.96 2.71 3.365(2) 126 y
N5 H5B N2 1_655 0.97 2.21 3.160(2) 167 y
C12 H12 N2 . 0.95 2.49 2.889(2) 105 y
C16 H16 O1 2_665 0.95 2.58 3.317(2) 135 y

loop_
_geom_torsion_atom_site_label_1
_geom_torsion_atom_site_label_2
_geom_torsion_atom_site_label_3
_geom_torsion_atom_site_label_4
_geom_torsion
_geom_torsion_publ_flag
C3 N2 N1 C5 -1.05(17) no
C3 N2 N1 C1 -176.71(14) no
C5 N1 C1 O1 -12.6(3) no
N2 N1 C1 O1 162.24(14) no
C5 N1 C1 C11 167.48(15) no
N2 N1 C1 C11 -17.6(2) no
C3 C4 C5 N5 178.67(17) no
C3 C4 C5 N1 -1.03(18) no
N2 N1 C5 N5 -178.40(15) no
C1 N1 C5 N5 -3.1(3) no
N2 N1 C5 C4 1.33(18) no
C1 N1 C5 C4 176.65(15) no
C141 O14 C14 C15 1.0(2) no
C141 O14 C14 C13 -179.22(15) no
C16 C15 C14 O14 178.27(15) no
C16 C15 C14 C13 -1.6(2) no
N1 N2 C3 C4 0.37(18) no
N1 N2 C3 C31 -178.99(14) no
C5 C4 C3 N2 0.4(2) no
C5 C4 C3 C31 179.73(16) no
C13 C12 C11 C16 -1.7(2) no
C13 C12 C11 C1 -178.26(15) no
O1 C1 C11 C16 -30.8(2) no
N1 C1 C11 C16 149.09(15) no
O1 C1 C11 C12 145.82(17) no
N1 C1 C11 C12 -34.3(2) no
C14 C15 C16 C11 -0.7(2) no
C12 C11 C16 C15 2.3(2) no
C1 C11 C16 C15 179.13(14) no
C11 C12 C13 C14 -0.5(3) no
O14 C14 C13 C12 -177.68(15) no
C15 C14 C13 C12 2.2(3) no

loop_
_cod_related_entry_id
_cod_related_entry_database
_cod_related_entry_code
1 ChemSpider 21119373
